data_7245226
loop_
_publ_author_name
'Hossain, Muhammad Saddam'
'Ahmed, Fiaz'
'Karakalos, Stavros G.'
'Smith, Mark D.'
'Pant, Namrata'
'Garashchuk, Sophya'
'Greytak, Andrew B.'
'Docampo, Pablo'
'Shimizu, Linda S.'

_publ_section_title
;
 Structure--property investigations in urea tethered iodinated
 triphenylamines
;
_journal_name_full 'Physical Chemistry Chemical Physics'
_journal_paper_doi 10.1039/D2CP01856J
_journal_year 2022
_chemical_formula_moiety 'C39 H30 I4 N4 O, 2(C H4 O)'
_chemical_formula_sum 'C41 H30 I4 N4 O3'
_chemical_formula_weight 1134.29
_space_group_crystal_system triclinic
_space_group_IT_number 2
_space_group_name_Hall '-P 1'
_space_group_name_H-M_alt 'P -1'
_atom_sites_solution_hydrogens mixed
_atom_sites_solution_primary dual
_audit_creation_date 2020-04-14
_audit_creation_method
;
Olex2 1.2
(compiled 2018.05.29 svn.r3508 for OlexSys, GUI svn.r5506)
;
_audit_update_record
;
2022-04-11 deposited with the CCDC.	2022-07-18 downloaded from the CCDC.
;
_cell_angle_alpha 91.327(3)
_cell_angle_beta 100.187(3)
_cell_angle_gamma 114.405(3)
_cell_formula_units_Z 2
_cell_length_a 9.4847(12)
_cell_length_b 9.8569(13)
_cell_length_c 23.787(3)
_cell_measurement_reflns_used 9974
_cell_measurement_temperature 100(2)
_cell_measurement_theta_max 26.663
_cell_measurement_theta_min 2.282
_cell_volume 1981.7(4)
_computing_cell_refinement 'SAINT+ Ver. 8.38A (Bruker-AXS, 2016)'
_computing_data_collection 'Bruker APEX3 v2016.5-0 (Bruker, 2016)'
_computing_data_reduction 'SAINT+ Ver. 8.38A (Bruker-AXS, 2016)'
_computing_molecular_graphics 'Olex2 (Dolomanov et al., 2009)'
_computing_publication_material 'Olex2 (Dolomanov et al., 2009)'
_computing_structure_refinement 'XL (Sheldrick, 2008)'
_computing_structure_solution 'ShelXT (Sheldrick, 2015)'
_diffrn_ambient_temperature 100(2)
_diffrn_detector PHOTON-II
_diffrn_detector_area_resol_mean 7.39
_diffrn_detector_type 'CMOS area detector'
_diffrn_measured_fraction_theta_full 0.999
_diffrn_measured_fraction_theta_max 0.990
_diffrn_measurement_device 'three-circle diffractometer'
_diffrn_measurement_device_type 'Bruker D8 Quest'
_diffrn_measurement_method '\w and \f scans'
_diffrn_radiation_monochromator 'mirror optics'
_diffrn_radiation_probe x-ray
_diffrn_radiation_type MoK\a
_diffrn_radiation_wavelength 0.71073
_diffrn_reflns_av_R_equivalents 0.0637
_diffrn_reflns_av_unetI/netI 0.0474
_diffrn_reflns_Laue_measured_fraction_full 0.999
_diffrn_reflns_Laue_measured_fraction_max 0.990
_diffrn_reflns_limit_h_max 11
_diffrn_reflns_limit_h_min -11
_diffrn_reflns_limit_k_max 12
_diffrn_reflns_limit_k_min -12
_diffrn_reflns_limit_l_max 30
_diffrn_reflns_limit_l_min -29
_diffrn_reflns_number 39928
_diffrn_reflns_point_group_measured_fraction_full 0.999
_diffrn_reflns_point_group_measured_fraction_max 0.990
_diffrn_reflns_theta_full 25.242
_diffrn_reflns_theta_max 26.702
_diffrn_reflns_theta_min 2.282
_diffrn_source 'microfocus sealed X-ray tube'
_diffrn_source_type 'Incoatec I\ms'
_exptl_absorpt_coefficient_mu 3.188
_exptl_absorpt_correction_T_max 0.6939
_exptl_absorpt_correction_T_min 0.5634
_exptl_absorpt_correction_type multi-scan
_exptl_absorpt_process_details
;
SADABS-2016/2 (Bruker,2016/2) was used for absorption correction.
wR2(int) was 0.1468 before and 0.0628 after correction.
The Ratio of minimum to maximum transmission is 0.8119.
The \l/2 correction factor is Not present.
;
_exptl_crystal_colour colourless
_exptl_crystal_colour_primary colourless
_exptl_crystal_density_diffrn 1.901
_exptl_crystal_description plate
_exptl_crystal_F_000 1080
_exptl_crystal_size_max 0.54
_exptl_crystal_size_mid 0.22
_exptl_crystal_size_min 0.02
_refine_diff_density_max 1.013
_refine_diff_density_min -1.034
_refine_diff_density_rms 0.152
_refine_ls_extinction_coef 0.00062(11)
_refine_ls_extinction_expression Fc^*^=kFc[1+0.001xFc^2^\l^3^/sin(2\q)]^-1/4^
_refine_ls_extinction_method 'SHELXL-2018/3 (Sheldrick 2018)'
_refine_ls_goodness_of_fit_ref 1.035
_refine_ls_hydrogen_treatment constr
_refine_ls_matrix_type full
_refine_ls_number_parameters 517
_refine_ls_number_reflns 8311
_refine_ls_number_restraints 35
_refine_ls_restrained_S_all 1.041
_refine_ls_R_factor_all 0.0610
_refine_ls_R_factor_gt 0.0373
_refine_ls_shift/su_max 0.001
_refine_ls_shift/su_mean 0.000
_refine_ls_structure_factor_coef Fsqd
_refine_ls_weighting_details 'w=1/[\s^2^(Fo^2^)+(0.0180P)^2^+9.4389P] where P=(Fo^2^+2Fc^2^)/3'
_refine_ls_weighting_scheme calc
_refine_ls_wR_factor_gt 0.0721
_refine_ls_wR_factor_ref 0.0818
_reflns_Friedel_coverage 0.000
_reflns_number_gt 6396
_reflns_number_total 8311
_reflns_threshold_expression 'I > 2\s(I)'
_cod_data_source_file d2cp01856j2.cif
_cod_data_source_block tpa_i2_la
_cod_depositor_comments
;
The following automatic conversions were performed:

data item '_diffrn_radiation_probe' value 'X-ray' was changed to
'x-ray' in accordance with the
/home/data/users/saulius/crontab/automatic-downloads/rss-feeds/RSC/lib/dictionaries/cif_core.dic
dictionary named 'cif_core.dic' version 2.4.2 last updated on
2011-04-26.

Automatic conversion script
Id: cif_fix_values 7556 2019-12-06 15:28:31Z antanas 
;
_cod_database_code 7245226
_shelx_shelxl_version_number 2018/3
_shelx_space_group_comment
;
The symmetry employed for this shelxl refinement is uniquely defined
by the following loop, which should always be used as a source of
symmetry information in preference to the above space-group names.
They are only intended as comments.
;
_shelx_estimated_absorpt_t_max 0.939
_shelx_estimated_absorpt_t_min 0.278
_olex2_refinement_description
;
1. Fixed Uiso
 At 1.2 times of:
  All C(H) groups, All C(H,H,H,H) groups, All N(H) groups
2. Restrained distances
 O2-C21 = O1-C1
 1.2 with sigma of 0.01
 O2S-C2S = O1S-C1S = O3S-C3S = C4S-O4S = O5S-C5S = O6S-C6S = O7S-C7S
 1.45 with sigma of 0.01
 N4-C21 \\sim N5-C21 \\sim N1-C1 \\sim N2-C1
 with sigma of 0.01
 N4_$1-C22 \\sim N5-C22 \\sim N1_$2-C2 \\sim N2-C2
 with sigma of 0.01
 N5-C21 \\sim N4-C21 \\sim N2-C1 \\sim N1-C1
 with sigma of 0.01
3. Uiso/Uaniso restraints and constraints
Uanis(C1) \\sim Ueq, Uanis(C21) \\sim Ueq: with sigma of 0.005 and sigma for
terminal atoms of 0.01
4. Others
 1*[Sof(O1S)+Sof(C1S)]+1*[Sof(O2S)+Sof(C2S)]+1*[Sof(O3S)+Sof(C3S)]=1 with esd
 of 0.001
 1*[Sof(O4S)+Sof(C4S)]+1*[Sof(O5S)+Sof(C5S)]+1*[Sof(O6S)+Sof(C6S)]+1*[Sof(O7S)+
 Sof(C7S)]=1 with esd of 0.001
 Sof(O1S)=Sof(C1S)=FVAR(1)
 Sof(O2S)=Sof(C2S)=FVAR(2)
 Sof(O3S)=Sof(C3S)=FVAR(3)
 Sof(O4S)=Sof(C4S)=FVAR(4)
 Sof(O5S)=Sof(C5S)=FVAR(5)
 Sof(O6S)=Sof(C6S)=FVAR(6)
 Sof(O7S)=Sof(C7S)=FVAR(7)
 Uiso(O1S)=Uiso(C1S)=Uiso(O4S)=Uiso(C4S)=Uiso(O3S)=Uiso(C3S)=Uiso(O6S)=
 Uiso(C6S)=Uiso(O2S)=Uiso(C2S)=Uiso(O5S)=Uiso(C5S)=Uiso(O7S)=Uiso(C7S)=FVAR(8)
 Fixed Sof: O1(0.5) N1(0.5) H1(0.5) N2(0.5) H2(0.5) C1(0.5) H2AA(0.5)
 H2AB(0.5) H2BC(0.5) H2BD(0.5) O2(0.5) N4(0.5) H4A(0.5) N5(0.5) H5A(0.5)
 H22A(0.5) H22B(0.5) H22C(0.5) H22D(0.5)
5.a Riding coordinates:
 N1(H1), N2(H2), C2(H2AA,H2AB), C2(H2BC,H2BD), N4(H4A), N5(H5A), C22(H22A,
 H22B), C22(H22C,H22D)
5.b Aromatic/amide H refined with riding coordinates:
 C4(H4), C5(H5), C7(H7), C8(H8), C10(H10), C11(H11), C13(H13), C14(H14),
 C16(H16), C17(H17), C19(H19), C20(H20), C24(H24), C25(H25), C27(H27), C28(H28),
  C30(H30), C31(H31), C33(H33), C34(H34), C36(H36), C37(H37), C39(H39), C40(H40)
;
_olex2_submission_special_instructions 'No special instructions were received'

loop_
_space_group_symop_operation_xyz
'x, y, z'
'-x, -y, -z'

loop_
_atom_site_label
_atom_site_type_symbol
_atom_site_fract_x
_atom_site_fract_y
_atom_site_fract_z
_atom_site_U_iso_or_equiv
_atom_site_adp_type
_atom_site_occupancy
_atom_site_site_symmetry_order
_atom_site_calc_flag
_atom_site_refinement_flags_posn
_atom_site_refinement_flags_adp
_atom_site_refinement_flags_occupancy
_atom_site_disorder_assembly
_atom_site_disorder_group
I1 I 0.48322(4) 0.69566(4) 0.03579(2) 0.02720(10) Uani 1 1 d . . . . .
I2 I -0.63289(4) 0.07003(4) 0.08508(2) 0.02663(10) Uani 1 1 d . . . . .
O1 O 0.6349(9) 0.4926(11) 0.5008(4) 0.045(2) Uani 0.5 1 d D . . . .
N1 N 0.5146(11) 0.6187(12) 0.5365(4) 0.058(4) Uani 0.5 1 d D . . . .
H1 H 0.422720 0.622613 0.538327 0.070 Uiso 0.5 1 d R . . . .
N2 N 0.3706(11) 0.4128(12) 0.4773(4) 0.050(3) Uani 0.5 1 d D . . . .
H2 H 0.289011 0.420644 0.488789 0.060 Uiso 0.5 1 d R . . . .
N3 N 0.0776(5) 0.3553(5) 0.20959(17) 0.0228(9) Uani 1 1 d . . . . .
C1 C 0.5203(11) 0.5166(16) 0.4994(8) 0.030(3) Uani 0.5 1 d D U . . .
C2 C 0.3264(10) 0.2765(9) 0.4359(3) 0.063(2) Uani 1 1 d D . . . .
H2AA H 0.252004 0.186338 0.445980 0.075 Uiso 0.5 1 d R . . A 1
H2AB H 0.421874 0.266488 0.434770 0.075 Uiso 0.5 1 d R . . A 1
H2BC H 0.340114 0.187668 0.430770 0.075 Uiso 0.5 1 d R . . B 2
H2BD H 0.248874 0.257818 0.458970 0.075 Uiso 0.5 1 d R . . B 2
C3 C 0.2619(7) 0.3028(7) 0.3763(2) 0.0364(14) Uani 1 1 d . . . . .
C4 C 0.3369(6) 0.4290(7) 0.3515(2) 0.0296(12) Uani 1 1 d . . . . .
H4 H 0.433292 0.505616 0.372291 0.036 Uiso 1 1 calc R . . . .
C5 C 0.2752(6) 0.4474(6) 0.2969(2) 0.0224(11) Uani 1 1 d . . . . .
H5 H 0.329297 0.536356 0.280377 0.027 Uiso 1 1 calc R . . . .
C6 C 0.1356(6) 0.3379(6) 0.2661(2) 0.0205(10) Uani 1 1 d . . . . .
C7 C 0.0570(6) 0.2115(6) 0.2912(2) 0.0262(11) Uani 1 1 d . . . . .
H7 H -0.040451 0.135499 0.270875 0.031 Uiso 1 1 calc R . . . .
C8 C 0.1205(7) 0.1956(7) 0.3462(2) 0.0345(13) Uani 1 1 d . . . . .
H8 H 0.065019 0.108666 0.363566 0.041 Uiso 1 1 calc R . . . .
C9 C 0.1825(5) 0.4383(6) 0.1744(2) 0.0203(10) Uani 1 1 d . . . . .
C10 C 0.2962(5) 0.3982(5) 0.1616(2) 0.0209(10) Uani 1 1 d . . . . .
H10 H 0.313071 0.319219 0.179190 0.025 Uiso 1 1 calc R . . . .
C11 C 0.3858(5) 0.4728(5) 0.1230(2) 0.0217(11) Uani 1 1 d . . . . .
H11 H 0.466238 0.446960 0.114360 0.026 Uiso 1 1 calc R . . . .
C12 C 0.3576(5) 0.5857(5) 0.0970(2) 0.0210(10) Uani 1 1 d . . . . .
C13 C 0.2465(6) 0.6278(6) 0.1111(2) 0.0279(12) Uani 1 1 d . . . . .
H13 H 0.229488 0.707125 0.093763 0.033 Uiso 1 1 calc R . . . .
C14 C 0.1604(6) 0.5548(6) 0.1500(2) 0.0262(12) Uani 1 1 d . . . . .
H14 H 0.084493 0.584768 0.160441 0.031 Uiso 1 1 calc R . . . .
C15 C -0.0850(5) 0.2862(5) 0.1838(2) 0.0190(10) Uani 1 1 d . . . . .
C16 C -0.1290(6) 0.2252(6) 0.1271(2) 0.0239(11) Uani 1 1 d . . . . .
H16 H -0.050320 0.225645 0.107220 0.029 Uiso 1 1 calc R . . . .
C17 C -0.2848(6) 0.1638(6) 0.0990(2) 0.0233(11) Uani 1 1 d . . . . .
H17 H -0.314085 0.122451 0.059976 0.028 Uiso 1 1 calc R . . . .
C18 C -0.3963(5) 0.1634(5) 0.1279(2) 0.0192(10) Uani 1 1 d . . . . .
C19 C -0.3558(6) 0.2216(5) 0.1845(2) 0.0204(10) Uani 1 1 d . . . . .
H19 H -0.435270 0.219253 0.204383 0.024 Uiso 1 1 calc R . . . .
C20 C -0.1989(5) 0.2835(5) 0.2124(2) 0.0202(10) Uani 1 1 d . . . . .
H20 H -0.170107 0.324291 0.251498 0.024 Uiso 1 1 calc R . . . .
I3 I 0.35990(5) 1.04699(4) 0.29900(2) 0.03742(11) Uani 1 1 d . . . . .
I4 I 0.95206(4) 0.74881(4) 0.00359(2) 0.03320(11) Uani 1 1 d . . . . .
O2 O 1.1339(8) 0.5201(9) 0.4995(4) 0.0385(19) Uani 0.5 1 d D . . . .
N4 N 0.9719(10) 0.5653(10) 0.5457(3) 0.033(2) Uani 0.5 1 d D . . . .
H4A H 0.872598 0.555648 0.543065 0.040 Uiso 0.5 1 d R . . . .
N5 N 0.8690(9) 0.4157(10) 0.4612(3) 0.032(2) Uani 0.5 1 d D . . . .
H5A H 0.771711 0.392926 0.467522 0.039 Uiso 0.5 1 d R . . . .
N6 N 0.8070(5) 0.7594(5) 0.24874(19) 0.0287(10) Uani 1 1 d . . . . .
C21 C 1.000000 0.500000 0.500000 0.0313(18) Uani 1 2 d DS TU P . .
C22 C 0.8922(8) 0.3590(7) 0.4056(2) 0.0401(15) Uani 1 1 d D . . . .
H22A H 0.813357 0.259868 0.392906 0.048 Uiso 0.5 1 d R . . C 1
H22B H 0.994417 0.360058 0.408046 0.048 Uiso 0.5 1 d R . . C 1
H22C H 0.919677 0.289728 0.386966 0.048 Uiso 0.5 1 d R . . D 2
H22D H 0.794087 0.304278 0.416926 0.048 Uiso 0.5 1 d R . . D 2
C23 C 0.8696(6) 0.4608(6) 0.3616(2) 0.0257(11) Uani 1 1 d . . . . .
C24 C 0.7223(6) 0.4549(6) 0.3424(2) 0.0297(12) Uani 1 1 d . . . . .
H24 H 0.634306 0.383968 0.355535 0.036 Uiso 1 1 calc R . . . .
C25 C 0.7006(6) 0.5502(6) 0.3046(2) 0.0321(13) Uani 1 1 d . . . . .
H25 H 0.597578 0.544597 0.291497 0.039 Uiso 1 1 calc R . . . .
C26 C 0.8266(6) 0.6541(5) 0.2853(2) 0.0228(11) Uani 1 1 d . . . . .
C27 C 0.9750(6) 0.6569(6) 0.3034(2) 0.0246(11) Uani 1 1 d . . . . .
H27 H 1.062907 0.725742 0.289596 0.029 Uiso 1 1 calc R . . . .
C28 C 0.9947(6) 0.5610(6) 0.3409(2) 0.0264(12) Uani 1 1 d . . . . .
H28 H 1.096766 0.563485 0.352995 0.032 Uiso 1 1 calc R . . . .
C29 C 0.7058(6) 0.8239(6) 0.2593(2) 0.0250(11) Uani 1 1 d . . . . .
C30 C 0.7150(7) 0.8774(7) 0.3146(2) 0.0340(13) Uani 1 1 d . . . . .
H30 H 0.790660 0.870781 0.345085 0.041 Uiso 1 1 calc R . . . .
C31 C 0.6174(6) 0.9398(6) 0.3263(2) 0.0329(13) Uani 1 1 d . . . . .
H31 H 0.625529 0.976292 0.364568 0.039 Uiso 1 1 calc R . . . .
C32 C 0.5078(6) 0.9494(6) 0.2825(2) 0.0288(12) Uani 1 1 d . . . . .
C33 C 0.4971(7) 0.8969(6) 0.2274(2) 0.0306(13) Uani 1 1 d . . . . .
H33 H 0.420773 0.903207 0.197030 0.037 Uiso 1 1 calc R . . . .
C34 C 0.5969(7) 0.8346(6) 0.2156(2) 0.0297(12) Uani 1 1 d . . . . .
H34 H 0.589866 0.799406 0.177258 0.036 Uiso 1 1 calc R . . . .
C35 C 0.8406(6) 0.7556(6) 0.1932(2) 0.0246(11) Uani 1 1 d . . . . .
C36 C 0.9124(7) 0.8879(6) 0.1701(3) 0.0379(15) Uani 1 1 d . . . . .
H36 H 0.939956 0.980865 0.191617 0.045 Uiso 1 1 calc R . . . .
C37 C 0.9439(7) 0.8853(6) 0.1163(2) 0.0375(14) Uani 1 1 d . . . . .
H37 H 0.991717 0.976466 0.100060 0.045 Uiso 1 1 calc R . . . .
C38 C 0.9066(6) 0.7522(6) 0.0860(2) 0.0235(11) Uani 1 1 d . . . . .
C39 C 0.8362(5) 0.6213(6) 0.1081(2) 0.0221(11) Uani 1 1 d . . . . .
H39 H 0.809279 0.528677 0.086484 0.027 Uiso 1 1 calc R . . . .
C40 C 0.8041(6) 0.6234(6) 0.1619(2) 0.0226(11) Uani 1 1 d . . . . .
H40 H 0.755822 0.531682 0.177731 0.027 Uiso 1 1 calc R . . . .
O1S O 0.3496(16) 0.8064(15) 0.4958(5) 0.0793(19) Uiso 0.460(9) 1 d D . . E 1
C1S C 0.394(3) 0.823(3) 0.4401(7) 0.0793(19) Uiso 0.460(9) 1 d D . . E 1
O4S O 0.927(3) 0.947(3) 0.4424(11) 0.0793(19) Uiso 0.260(11) 1 d D . . F 1
C4S C 0.897(5) 0.791(3) 0.4472(17) 0.0793(19) Uiso 0.260(11) 1 d D . . F 1
O3S O 0.563(3) 0.951(3) 0.4625(9) 0.0793(19) Uiso 0.270(7) 1 d D . . G 3
C3S C 0.728(3) 1.038(4) 0.4887(14) 0.0793(19) Uiso 0.270(7) 1 d D . . G 3
O6S O 0.987(3) 0.832(2) 0.4504(8) 0.0793(19) Uiso 0.378(15) 1 d D . . H 3
C6S C 1.104(3) 0.929(3) 0.5002(10) 0.0793(19) Uiso 0.378(15) 1 d D . . H 3
O2S O 0.471(3) 0.812(3) 0.4437(10) 0.0793(19) Uiso 0.271(9) 1 d D . . I 2
C2S C 0.338(4) 0.846(4) 0.4475(16) 0.0793(19) Uiso 0.271(9) 1 d D . . I 2
O5S O 1.073(5) 0.853(4) 0.4465(14) 0.0793(19) Uiso 0.198(12) 1 d D . . J 2
C5S C 0.965(6) 0.902(7) 0.468(2) 0.0793(19) Uiso 0.198(12) 1 d D . . J 2
O7S O 1.142(5) 0.949(5) 0.4903(18) 0.0793(19) Uiso 0.164(13) 1 d D . . K 4
C7S C 1.019(7) 0.943(8) 0.443(2) 0.0793(19) Uiso 0.164(13) 1 d D . . K 4

loop_
_atom_site_aniso_label
_atom_site_aniso_U_11
_atom_site_aniso_U_22
_atom_site_aniso_U_33
_atom_site_aniso_U_23
_atom_site_aniso_U_13
_atom_site_aniso_U_12
I1 0.02153(18) 0.03080(19) 0.02794(19) 0.00974(14) 0.00636(14) 0.00895(15)
I2 0.01593(17) 0.02229(18) 0.03336(19) 0.00314(14) 0.00020(13) 0.00191(13)
O1 0.027(5) 0.078(7) 0.037(5) -0.004(5) 0.004(4) 0.031(5)
N1 0.084(9) 0.104(10) 0.023(5) -0.004(6) -0.002(6) 0.082(9)
N2 0.048(7) 0.117(11) 0.015(5) 0.002(6) 0.006(5) 0.064(8)
N3 0.012(2) 0.034(2) 0.020(2) 0.0080(18) 0.0031(16) 0.0081(18)
C1 0.030(5) 0.039(5) 0.029(4) 0.011(4) 0.013(4) 0.019(4)
C2 0.087(6) 0.096(6) 0.022(3) 0.008(4) 0.000(3) 0.060(5)
C3 0.045(4) 0.057(4) 0.021(3) 0.002(3) 0.007(3) 0.035(3)
C4 0.026(3) 0.044(3) 0.023(3) -0.003(2) 0.001(2) 0.021(3)
C5 0.019(3) 0.032(3) 0.021(3) 0.005(2) 0.007(2) 0.014(2)
C6 0.019(2) 0.029(3) 0.020(2) 0.005(2) 0.007(2) 0.016(2)
C7 0.029(3) 0.031(3) 0.021(3) 0.003(2) 0.006(2) 0.014(2)
C8 0.049(4) 0.039(3) 0.027(3) 0.010(2) 0.012(3) 0.028(3)
C9 0.012(2) 0.028(3) 0.017(2) 0.005(2) 0.0013(18) 0.004(2)
C10 0.017(2) 0.023(3) 0.023(3) 0.000(2) 0.002(2) 0.010(2)
C11 0.014(2) 0.026(3) 0.026(3) 0.000(2) 0.006(2) 0.008(2)
C12 0.016(2) 0.023(3) 0.018(2) 0.004(2) 0.0019(19) 0.002(2)
C13 0.020(3) 0.029(3) 0.037(3) 0.011(2) 0.003(2) 0.014(2)
C14 0.018(3) 0.035(3) 0.032(3) 0.012(2) 0.008(2) 0.017(2)
C15 0.015(2) 0.018(2) 0.025(3) 0.0061(19) 0.004(2) 0.0087(19)
C16 0.023(3) 0.032(3) 0.021(3) 0.005(2) 0.007(2) 0.015(2)
C17 0.024(3) 0.027(3) 0.019(2) 0.001(2) 0.002(2) 0.011(2)
C18 0.017(2) 0.012(2) 0.026(3) 0.0033(19) 0.002(2) 0.0041(19)
C19 0.016(2) 0.016(2) 0.028(3) 0.004(2) 0.008(2) 0.0039(19)
C20 0.019(2) 0.014(2) 0.025(3) -0.0027(19) 0.005(2) 0.0047(19)
I3 0.0330(2) 0.02475(19) 0.0596(3) 0.00617(17) 0.01905(18) 0.01337(16)
I4 0.0278(2) 0.0449(2) 0.02091(18) 0.00006(15) 0.00099(14) 0.01139(17)
O2 0.040(5) 0.035(5) 0.045(5) 0.003(4) 0.019(4) 0.016(4)
N4 0.041(6) 0.057(6) 0.023(5) 0.010(4) 0.014(4) 0.038(5)
N5 0.039(6) 0.047(6) 0.024(5) 0.004(4) 0.013(4) 0.029(5)
N6 0.031(3) 0.034(3) 0.030(2) 0.010(2) 0.014(2) 0.019(2)
C21 0.040(4) 0.030(3) 0.032(3) 0.010(3) 0.013(3) 0.020(3)
C22 0.063(4) 0.040(3) 0.025(3) 0.003(3) 0.008(3) 0.028(3)
C23 0.034(3) 0.027(3) 0.021(3) -0.004(2) 0.006(2) 0.019(2)
C24 0.025(3) 0.033(3) 0.033(3) 0.007(2) 0.015(2) 0.011(2)
C25 0.021(3) 0.036(3) 0.039(3) 0.011(3) 0.010(2) 0.010(2)
C26 0.024(3) 0.022(3) 0.023(3) 0.004(2) 0.006(2) 0.009(2)
C27 0.020(3) 0.025(3) 0.020(3) -0.006(2) 0.007(2) 0.000(2)
C28 0.024(3) 0.034(3) 0.023(3) -0.003(2) 0.002(2) 0.017(2)
C29 0.023(3) 0.022(3) 0.030(3) 0.003(2) 0.011(2) 0.007(2)
C30 0.025(3) 0.044(3) 0.033(3) 0.002(3) 0.002(2) 0.017(3)
C31 0.031(3) 0.041(3) 0.025(3) -0.004(2) 0.008(2) 0.013(3)
C32 0.027(3) 0.018(3) 0.042(3) 0.001(2) 0.011(2) 0.008(2)
C33 0.036(3) 0.020(3) 0.038(3) 0.003(2) 0.004(3) 0.015(2)
C34 0.042(3) 0.019(3) 0.029(3) 0.002(2) 0.006(2) 0.014(2)
C35 0.020(3) 0.027(3) 0.027(3) 0.005(2) 0.008(2) 0.009(2)
C36 0.051(4) 0.021(3) 0.039(3) 0.002(2) 0.024(3) 0.007(3)
C37 0.043(4) 0.027(3) 0.037(3) 0.004(2) 0.019(3) 0.005(3)
C38 0.014(2) 0.034(3) 0.023(3) 0.000(2) 0.000(2) 0.013(2)
C39 0.015(2) 0.023(3) 0.027(3) -0.002(2) -0.003(2) 0.010(2)
C40 0.016(2) 0.022(3) 0.031(3) 0.007(2) 0.002(2) 0.009(2)

loop_
_atom_type_symbol
_atom_type_description
_atom_type_scat_dispersion_real
_atom_type_scat_dispersion_imag
_atom_type_scat_source
C C 0.0033 0.0016 'International Tables Vol C Tables 4.2.6.8 and 6.1.1.4'
H H 0.0000 0.0000 'International Tables Vol C Tables 4.2.6.8 and 6.1.1.4'
I I -0.4742 1.8119 'International Tables Vol C Tables 4.2.6.8 and 6.1.1.4'
N N 0.0061 0.0033 'International Tables Vol C Tables 4.2.6.8 and 6.1.1.4'
O O 0.0106 0.0060 'International Tables Vol C Tables 4.2.6.8 and 6.1.1.4'

loop_
_geom_angle_atom_site_label_1
_geom_angle_atom_site_label_2
_geom_angle_atom_site_label_3
_geom_angle
_geom_angle_site_symmetry_1
_geom_angle_site_symmetry_3
_geom_angle_publ_flag
C1 N1 H1 120.9 . . ?
C1 N2 H2 119.4 . . ?
C1 N2 C2 125.7(9) . . ?
C2 N2 H2 114.9 . . ?
C6 N3 C9 120.8(4) . . ?
C6 N3 C15 122.5(4) . . ?
C15 N3 C9 116.6(4) . . ?
O1 C1 N1 123.4(11) . . ?
O1 C1 N2 123.1(10) . . ?
N1 C1 N2 109.1(10) . . ?
N1 C2 H2BC 101.1 2_666 . ?
N1 C2 H2BD 114.8 2_666 . ?
N1 C2 C3 117.3(7) 2_666 . ?
N2 C2 H2AA 114.4 . . ?
N2 C2 H2AB 106.8 . . ?
N2 C2 H2BC 143.8 . . ?
N2 C2 H2BD 69.7 . . ?
N2 C2 C3 109.4(6) . . ?
H2AA C2 H2AB 109.0 . . ?
H2BC C2 H2BD 107.7 . . ?
C3 C2 H2AA 109.1 . . ?
C3 C2 H2AB 107.8 . . ?
C3 C2 H2BC 105.3 . . ?
C3 C2 H2BD 109.4 . . ?
C4 C3 C2 122.9(6) . . ?
C4 C3 C8 118.5(5) . . ?
C8 C3 C2 118.6(6) . . ?
C3 C4 H4 119.5 . . ?
C3 C4 C5 121.0(5) . . ?
C5 C4 H4 119.5 . . ?
C4 C5 H5 119.8 . . ?
C4 C5 C6 120.5(5) . . ?
C6 C5 H5 119.8 . . ?
C5 C6 N3 119.8(4) . . ?
C7 C6 N3 121.2(4) . . ?
C7 C6 C5 119.0(5) . . ?
C6 C7 H7 120.2 . . ?
C6 C7 C8 119.6(5) . . ?
C8 C7 H7 120.2 . . ?
C3 C8 C7 121.4(6) . . ?
C3 C8 H8 119.3 . . ?
C7 C8 H8 119.3 . . ?
C10 C9 N3 121.4(4) . . ?
C10 C9 C14 120.3(5) . . ?
C14 C9 N3 118.2(4) . . ?
C9 C10 H10 120.1 . . ?
C9 C10 C11 119.7(5) . . ?
C11 C10 H10 120.1 . . ?
C10 C11 H11 120.4 . . ?
C10 C11 C12 119.3(5) . . ?
C12 C11 H11 120.4 . . ?
C11 C12 I1 120.8(4) . . ?
C13 C12 I1 118.5(4) . . ?
C13 C12 C11 120.7(5) . . ?
C12 C13 H13 120.3 . . ?
C14 C13 C12 119.4(5) . . ?
C14 C13 H13 120.3 . . ?
C9 C14 H14 119.7 . . ?
C13 C14 C9 120.5(5) . . ?
C13 C14 H14 119.7 . . ?
C16 C15 N3 118.7(4) . . ?
C20 C15 N3 122.0(4) . . ?
C20 C15 C16 119.2(4) . . ?
C15 C16 H16 119.5 . . ?
C17 C16 C15 121.1(5) . . ?
C17 C16 H16 119.5 . . ?
C16 C17 H17 120.5 . . ?
C18 C17 C16 118.9(5) . . ?
C18 C17 H17 120.5 . . ?
C17 C18 I2 118.8(4) . . ?
C17 C18 C19 121.2(4) . . ?
C19 C18 I2 120.0(4) . . ?
C18 C19 H19 120.2 . . ?
C18 C19 C20 119.6(5) . . ?
C20 C19 H19 120.2 . . ?
C15 C20 C19 120.0(5) . . ?
C15 C20 H20 120.0 . . ?
C19 C20 H20 120.0 . . ?
C21 N4 C22 116.5(6) . 2_766 ?
C22 N4 H4A 127.3 2_766 . ?
H5A N5 H22D 85.1 . . ?
C21 N5 H5A 122.3 . . ?
C21 N5 C22 116.7(6) . . ?
C21 N5 H22D 149.3 . . ?
C22 N5 H5A 121.0 . . ?
C22 N5 H22D 38.4 . . ?
C29 N6 C26 118.4(4) . . ?
C29 N6 C35 119.6(4) . . ?
C35 N6 C26 118.1(4) . . ?
O2 C21 N4 118.6(5) . . ?
O2 C21 N5 127.6(5) . . ?
N5 C21 N4 113.8(5) . . ?
N4 C22 H22A 137.4 2_766 . ?
N4 C22 H22B 55.3 2_766 . ?
N4 C22 H22C 103.6 2_766 . ?
N4 C22 H22D 114.1 2_766 . ?
N4 C22 C23 114.6(6) 2_766 . ?
N5 C22 H22A 110.4 . . ?
N5 C22 H22B 113.7 . . ?
N5 C22 H22C 146.7 . . ?
N5 C22 H22D 62.5 . . ?
N5 C22 C23 106.3(5) . . ?
H22A C22 H22B 109.0 . . ?
H22C C22 H22D 108.3 . . ?
C23 C22 H22A 108.0 . . ?
C23 C22 H22B 109.3 . . ?
C23 C22 H22C 106.9 . . ?
C23 C22 H22D 108.8 . . ?
C24 C23 C22 119.7(5) . . ?
C24 C23 C28 118.9(5) . . ?
C28 C23 C22 121.4(5) . . ?
C23 C24 H24 119.7 . . ?
C25 C24 C23 120.5(5) . . ?
C25 C24 H24 119.7 . . ?
C24 C25 H25 119.7 . . ?
C24 C25 C26 120.6(5) . . ?
C26 C25 H25 119.7 . . ?
C25 C26 N6 121.1(5) . . ?
C25 C26 C27 118.7(5) . . ?
C27 C26 N6 120.2(5) . . ?
C26 C27 H27 120.0 . . ?
C28 C27 C26 119.9(5) . . ?
C28 C27 H27 120.0 . . ?
C23 C28 H28 119.4 . . ?
C27 C28 C23 121.2(5) . . ?
C27 C28 H28 119.4 . . ?
C30 C29 N6 119.9(5) . . ?
C34 C29 N6 121.1(5) . . ?
C34 C29 C30 119.0(5) . . ?
C29 C30 H30 119.4 . . ?
C31 C30 C29 121.3(5) . . ?
C31 C30 H30 119.4 . . ?
C30 C31 H31 120.2 . . ?
C30 C31 C32 119.7(5) . . ?
C32 C31 H31 120.2 . . ?
C31 C32 I3 120.5(4) . . ?
C31 C32 C33 119.8(5) . . ?
C33 C32 I3 119.7(4) . . ?
C32 C33 H33 119.8 . . ?
C32 C33 C34 120.3(5) . . ?
C34 C33 H33 119.8 . . ?
C29 C34 C33 120.0(5) . . ?
C29 C34 H34 120.0 . . ?
C33 C34 H34 120.0 . . ?
C36 C35 N6 119.5(5) . . ?
C40 C35 N6 121.5(5) . . ?
C40 C35 C36 119.0(5) . . ?
C35 C36 H36 120.0 . . ?
C37 C36 C35 120.0(5) . . ?
C37 C36 H36 120.0 . . ?
C36 C37 H37 120.1 . . ?
C38 C37 C36 119.9(5) . . ?
C38 C37 H37 120.1 . . ?
C37 C38 I4 119.7(4) . . ?
C39 C38 I4 119.4(4) . . ?
C39 C38 C37 120.8(5) . . ?
C38 C39 H39 120.3 . . ?
C38 C39 C40 119.5(5) . . ?
C40 C39 H39 120.3 . . ?
C35 C40 C39 120.8(5) . . ?
C35 C40 H40 119.6 . . ?
C39 C40 H40 119.6 . . ?

loop_
_geom_bond_atom_site_label_1
_geom_bond_atom_site_label_2
_geom_bond_distance
_geom_bond_site_symmetry_2
_geom_bond_publ_flag
I1 C12 2.082(5) . ?
I2 C18 2.089(5) . ?
O1 N1 1.493(12) 2_666 ?
O1 N2 1.082(11) 2_666 ?
O1 H2 0.854(14) 2_666 ?
O1 C1 1.200(9) . ?
O1 C1 1.436(15) 2_666 ?
N1 H1 0.8964 . ?
N1 N2 1.339(13) 2_666 ?
N1 C1 1.450(17) 2_666 ?
N1 C1 1.348(9) . ?
N1 C2 1.450(9) 2_666 ?
N2 H2 0.8957 . ?
N2 C1 1.360(9) . ?
N2 C1 1.023(16) 2_666 ?
N2 C2 1.510(9) . ?
N3 C6 1.402(6) . ?
N3 C9 1.419(6) . ?
N3 C15 1.413(6) . ?
C1 C1 0.39(3) 2_666 ?
C2 H2AA 0.9472 . ?
C2 H2AB 0.9556 . ?
C2 H2BC 0.9454 . ?
C2 H2BD 0.9547 . ?
C2 C3 1.513(8) . ?
C3 C4 1.360(8) . ?
C3 C8 1.372(8) . ?
C4 H4 0.9500 . ?
C4 C5 1.376(7) . ?
C5 H5 0.9500 . ?
C5 C6 1.376(7) . ?
C6 C7 1.375(7) . ?
C7 H7 0.9500 . ?
C7 C8 1.381(7) . ?
C8 H8 0.9500 . ?
C9 C10 1.369(7) . ?
C9 C14 1.372(7) . ?
C10 H10 0.9500 . ?
C10 C11 1.376(7) . ?
C11 H11 0.9500 . ?
C11 C12 1.383(7) . ?
C12 C13 1.369(7) . ?
C13 H13 0.9500 . ?
C13 C14 1.363(7) . ?
C14 H14 0.9500 . ?
C15 C16 1.382(7) . ?
C15 C20 1.368(7) . ?
C16 H16 0.9500 . ?
C16 C17 1.375(7) . ?
C17 H17 0.9500 . ?
C17 C18 1.358(7) . ?
C18 C19 1.375(7) . ?
C19 H19 0.9500 . ?
C19 C20 1.382(7) . ?
C20 H20 0.9500 . ?
I3 C32 2.083(5) . ?
I4 C38 2.082(5) . ?
O2 C21 1.204(6) . ?
N4 H4A 0.8974 . ?
N4 C21 1.371(7) . ?
N4 C22 1.481(8) 2_766 ?
N5 H5A 0.8970 . ?
N5 C21 1.339(7) . ?
N5 C22 1.509(8) . ?
N6 C26 1.418(6) . ?
N6 C29 1.404(7) . ?
N6 C35 1.416(7) . ?
C22 H22A 0.9530 . ?
C22 H22B 0.9564 . ?
C22 H22C 0.9511 . ?
C22 H22D 0.9540 . ?
C22 C23 1.516(8) . ?
C23 C24 1.367(7) . ?
C23 C28 1.373(8) . ?
C24 H24 0.9500 . ?
C24 C25 1.367(8) . ?
C25 H25 0.9500 . ?
C25 C26 1.376(7) . ?
C26 C27 1.386(7) . ?
C27 H27 0.9500 . ?
C27 C28 1.360(7) . ?
C28 H28 0.9500 . ?
C29 C30 1.379(8) . ?
C29 C34 1.369(7) . ?
C30 H30 0.9500 . ?
C30 C31 1.365(8) . ?
C31 H31 0.9500 . ?
C31 C32 1.370(8) . ?
C32 C33 1.370(8) . ?
C33 H33 0.9500 . ?
C33 C34 1.384(8) . ?
C34 H34 0.9500 . ?
C35 C36 1.377(7) . ?
C35 C40 1.364(7) . ?
C36 H36 0.9500 . ?
C36 C37 1.368(8) . ?
C37 H37 0.9500 . ?
C37 C38 1.360(8) . ?
C38 C39 1.354(7) . ?
C39 H39 0.9500 . ?
C39 C40 1.369(7) . ?
C40 H40 0.9500 . ?
O1S C1S 1.451(10) . ?
O4S C4S 1.448(10) . ?
O3S C3S 1.449(10) . ?
O6S C6S 1.464(10) . ?
O2S C2S 1.447(10) . ?
O5S C5S 1.454(10) . ?
O7S C7S 1.455(10) . ?

loop_
_geom_hbond_atom_site_label_D
_geom_hbond_atom_site_label_H
_geom_hbond_atom_site_label_A
_geom_hbond_distance_DH
_geom_hbond_distance_HA
_geom_hbond_distance_DA
_geom_hbond_angle_DHA
_geom_hbond_site_symmetry_A
_geom_hbond_publ_flag
N1 H1 O2 0.90 2.48 3.271(12) 147.2 1_455 yes
N2 H2 O2 0.90 2.12 2.965(11) 156.5 1_455 yes
N4 H4A O1 0.90 2.12 2.956(11) 154.8 . yes
N5 H5A O1 0.90 2.16 2.914(12) 141.5 . yes

loop_
_geom_torsion_atom_site_label_1
_geom_torsion_atom_site_label_2
_geom_torsion_atom_site_label_3
_geom_torsion_atom_site_label_4
_geom_torsion
_geom_torsion_site_symmetry_1
_geom_torsion_site_symmetry_2
_geom_torsion_site_symmetry_3
_geom_torsion_site_symmetry_4
_geom_torsion_publ_flag
I1 C12 C13 C14 178.4(4) . . . . ?
I2 C18 C19 C20 -179.8(3) . . . . ?
O1 N1 C1 O1 -167(2) 2_666 . . . ?
O1 N1 C1 N1 -35(5) 2_666 . . 2_666 ?
O1 N1 C1 N2 -10.1(11) 2_666 . . . ?
O1 N1 C1 N2 179.9(18) 2_666 . . 2_666 ?
O1 N1 C1 C1 -35(5) 2_666 . . 2_666 ?
O1 N2 C1 O1 170(2) 2_666 . . . ?
O1 N2 C1 N1 -174.9(13) 2_666 . . 2_666 ?
O1 N2 C1 N1 12.9(14) 2_666 . . . ?
O1 N2 C1 N2 79(6) 2_666 . . 2_666 ?
O1 N2 C1 C1 79(6) 2_666 . . 2_666 ?
O1 N2 C2 N1 154(4) 2_666 . . 2_666 ?
O1 N2 C2 C3 44(4) 2_666 . . . ?
N1 O1 C1 O1 45(6) 2_666 . . 2_666 ?
N1 O1 C1 N1 168(2) 2_666 . . . ?
N1 O1 C1 N2 -178.2(17) 2_666 . . 2_666 ?
N1 O1 C1 N2 13.6(15) 2_666 . . . ?
N1 O1 C1 C1 45(6) 2_666 . . 2_666 ?
N1 N2 C1 O1 -15.1(17) 2_666 . . . ?
N1 N2 C1 O1 174.9(13) 2_666 . . 2_666 ?
N1 N2 C1 N1 -172.3(18) 2_666 . . . ?
N1 N2 C1 N2 -106(7) 2_666 . . 2_666 ?
N1 N2 C1 C1 -106(7) 2_666 . . 2_666 ?
N1 N2 C2 C3 -110.1(8) 2_666 . . . ?
N1 C2 C3 C4 -9.1(10) 2_666 . . . ?
N1 C2 C3 C8 171.8(7) 2_666 . . . ?
N2 O1 C1 O1 -137(7) 2_666 . . 2_666 ?
N2 O1 C1 N1 -14.2(15) 2_666 . . . ?
N2 O1 C1 N1 178.2(17) 2_666 . . 2_666 ?
N2 O1 C1 N2 -168(3) 2_666 . . . ?
N2 O1 C1 C1 -137(7) 2_666 . . 2_666 ?
N2 N1 C1 O1 -179.9(18) 2_666 . . 2_666 ?
N2 N1 C1 O1 13.0(13) 2_666 . . . ?
N2 N1 C1 N1 145(7) 2_666 . . 2_666 ?
N2 N1 C1 N2 170(2) 2_666 . . . ?
N2 N1 C1 C1 145(7) 2_666 . . 2_666 ?
N2 C2 C3 C4 49.3(9) . . . . ?
N2 C2 C3 C8 -129.7(7) . . . . ?
N3 C6 C7 C8 177.6(5) . . . . ?
N3 C9 C10 C11 173.9(4) . . . . ?
N3 C9 C14 C13 -172.9(5) . . . . ?
N3 C15 C16 C17 -176.5(5) . . . . ?
N3 C15 C20 C19 176.6(4) . . . . ?
C1 O1 C1 O1 -0.01(2) 2_666 . . 2_666 ?
C1 O1 C1 N1 123(8) 2_666 . . . ?
C1 O1 C1 N1 -45(6) 2_666 . . 2_666 ?
C1 O1 C1 N2 137(7) 2_666 . . 2_666 ?
C1 O1 C1 N2 -31(5) 2_666 . . . ?
C1 N1 C1 O1 -132(8) 2_666 . . . ?
C1 N1 C1 O1 35(5) 2_666 . . 2_666 ?
C1 N1 C1 N1 0.00(3) 2_666 . . 2_666 ?
C1 N1 C1 N2 25(5) 2_666 . . . ?
C1 N1 C1 N2 -145(7) 2_666 . . 2_666 ?
C1 N2 C1 O1 -79(6) 2_666 . . 2_666 ?
C1 N2 C1 O1 91(7) 2_666 . . . ?
C1 N2 C1 N1 -67(6) 2_666 . . . ?
C1 N2 C1 N1 106(7) 2_666 . . 2_666 ?
C1 N2 C1 N2 0.02(7) 2_666 . . 2_666 ?
C1 N2 C2 N1 5.5(14) . . . 2_666 ?
C1 N2 C2 N1 -7(2) 2_666 . . 2_666 ?
C1 N2 C2 C3 -117(2) 2_666 . . . ?
C1 N2 C2 C3 -104.6(15) . . . . ?
C2 N1 C1 O1 18(3) 2_666 . . . ?
C2 N1 C1 O1 -174.5(10) 2_666 . . 2_666 ?
C2 N1 C1 N1 151(6) 2_666 . . 2_666 ?
C2 N1 C1 N2 5.3(16) 2_666 . . 2_666 ?
C2 N1 C1 N2 175.4(12) 2_666 . . . ?
C2 N1 C1 C1 151(6) 2_666 . . 2_666 ?
C2 N2 C1 O1 169.6(14) . . . 2_666 ?
C2 N2 C1 O1 -20(3) . . . . ?
C2 N2 C1 N1 -5.3(14) . . . 2_666 ?
C2 N2 C1 N1 -177.5(11) . . . . ?
C2 N2 C1 N2 -111(6) . . . 2_666 ?
C2 N2 C1 C1 -111(6) . . . 2_666 ?
C2 C3 C4 C5 179.1(5) . . . . ?
C2 C3 C8 C7 -178.6(5) . . . . ?
C3 C4 C5 C6 0.0(8) . . . . ?
C4 C3 C8 C7 2.3(9) . . . . ?
C4 C5 C6 N3 -177.3(5) . . . . ?
C4 C5 C6 C7 1.5(7) . . . . ?
C5 C6 C7 C8 -1.1(8) . . . . ?
C6 N3 C9 C10 59.5(7) . . . . ?
C6 N3 C9 C14 -124.9(5) . . . . ?
C6 N3 C15 C16 -139.4(5) . . . . ?
C6 N3 C15 C20 43.4(7) . . . . ?
C6 C7 C8 C3 -0.8(8) . . . . ?
C8 C3 C4 C5 -1.9(8) . . . . ?
C9 N3 C6 C5 29.5(7) . . . . ?
C9 N3 C6 C7 -149.2(5) . . . . ?
C9 N3 C15 C16 37.5(6) . . . . ?
C9 N3 C15 C20 -139.8(5) . . . . ?
C9 C10 C11 C12 -1.1(7) . . . . ?
C10 C9 C14 C13 2.8(8) . . . . ?
C10 C11 C12 I1 -177.3(3) . . . . ?
C10 C11 C12 C13 2.7(7) . . . . ?
C11 C12 C13 C14 -1.6(8) . . . . ?
C12 C13 C14 C9 -1.2(8) . . . . ?
C14 C9 C10 C11 -1.6(7) . . . . ?
C15 N3 C6 C5 -153.7(5) . . . . ?
C15 N3 C6 C7 27.6(7) . . . . ?
C15 N3 C9 C10 -117.4(5) . . . . ?
C15 N3 C9 C14 58.2(6) . . . . ?
C15 C16 C17 C18 -0.2(8) . . . . ?
C16 C15 C20 C19 -0.6(7) . . . . ?
C16 C17 C18 I2 -180.0(4) . . . . ?
C16 C17 C18 C19 -0.6(7) . . . . ?
C17 C18 C19 C20 0.9(7) . . . . ?
C18 C19 C20 C15 -0.2(7) . . . . ?
C20 C15 C16 C17 0.8(7) . . . . ?
I3 C32 C33 C34 178.6(4) . . . . ?
I4 C38 C39 C40 -179.0(3) . . . . ?
O2 N4 C21 O2 180.002(7) 2_766 . . . ?
O2 N4 C21 N5 178.2(8) 2_766 . . 2_766 ?
O2 N4 C21 N5 -1.8(8) 2_766 . . . ?
O2 N5 C21 O2 179.998(7) 2_766 . . . ?
O2 N5 C21 N4 -178.0(8) 2_766 . . 2_766 ?
O2 N5 C21 N4 2.0(8) 2_766 . . . ?
O2 N5 C22 N4 65(4) 2_766 . . 2_766 ?
O2 N5 C22 C23 -44(5) 2_766 . . . ?
N4 O2 C21 N4 180.000(5) 2_766 . . . ?
N4 O2 C21 N5 -177.9(9) 2_766 . . 2_766 ?
N4 O2 C21 N5 2.1(9) 2_766 . . . ?
N4 N5 C21 O2 178.0(8) 2_766 . . 2_766 ?
N4 N5 C21 O2 -2.0(8) 2_766 . . . ?
N4 N5 C21 N4 180.000(5) 2_766 . . . ?
N4 N5 C22 C23 -109.3(6) 2_766 . . . ?
N4 C22 C23 C24 -133.0(6) 2_766 . . . ?
N4 C22 C23 C28 46.0(7) 2_766 . . . ?
N5 O2 C21 N4 177.9(9) 2_766 . . 2_766 ?
N5 O2 C21 N4 -2.1(9) 2_766 . . . ?
N5 O2 C21 N5 180.001(4) 2_766 . . . ?
N5 N4 C21 O2 -178.2(8) 2_766 . . 2_766 ?
N5 N4 C21 O2 1.8(8) 2_766 . . . ?
N5 N4 C21 N5 180.000(6) 2_766 . . . ?
N5 C22 C23 C24 -69.8(7) . . . . ?
N5 C22 C23 C28 109.2(6) . . . . ?
N6 C26 C27 C28 176.5(5) . . . . ?
N6 C29 C30 C31 -179.6(5) . . . . ?
N6 C29 C34 C33 179.1(5) . . . . ?
N6 C35 C36 C37 -179.3(5) . . . . ?
N6 C35 C40 C39 179.5(4) . . . . ?
C21 N5 C22 N4 8.6(6) . . . 2_766 ?
C21 N5 C22 C23 -100.7(7) . . . . ?
C22 N4 C21 O2 172.9(10) 2_766 . . 2_766 ?
C22 N4 C21 O2 -7.1(10) 2_766 . . . ?
C22 N4 C21 N5 171.1(7) 2_766 . . . ?
C22 N4 C21 N5 -8.9(7) 2_766 . . 2_766 ?
C22 N5 C21 O2 169.2(11) . . . 2_766 ?
C22 N5 C21 O2 -10.8(11) . . . . ?
C22 N5 C21 N4 171.2(7) . . . . ?
C22 N5 C21 N4 -8.8(7) . . . 2_766 ?
C22 C23 C24 C25 177.2(5) . . . . ?
C22 C23 C28 C27 -176.9(5) . . . . ?
C23 C24 C25 C26 -0.3(9) . . . . ?
C24 C23 C28 C27 2.1(8) . . . . ?
C24 C25 C26 N6 -176.2(5) . . . . ?
C24 C25 C26 C27 2.2(8) . . . . ?
C25 C26 C27 C28 -2.0(8) . . . . ?
C26 N6 C29 C30 46.0(7) . . . . ?
C26 N6 C29 C34 -133.9(5) . . . . ?
C26 N6 C35 C36 -142.2(5) . . . . ?
C26 N6 C35 C40 37.5(7) . . . . ?
C26 C27 C28 C23 -0.2(8) . . . . ?
C28 C23 C24 C25 -1.9(8) . . . . ?
C29 N6 C26 C25 39.5(7) . . . . ?
C29 N6 C26 C27 -138.9(5) . . . . ?
C29 N6 C35 C36 60.4(7) . . . . ?
C29 N6 C35 C40 -119.9(5) . . . . ?
C29 C30 C31 C32 0.1(9) . . . . ?
C30 C29 C34 C33 -0.8(8) . . . . ?
C30 C31 C32 I3 -179.1(4) . . . . ?
C30 C31 C32 C33 -0.2(8) . . . . ?
C31 C32 C33 C34 -0.3(8) . . . . ?
C32 C33 C34 C29 0.7(8) . . . . ?
C34 C29 C30 C31 0.3(9) . . . . ?
C35 N6 C26 C25 -118.2(6) . . . . ?
C35 N6 C26 C27 63.4(6) . . . . ?
C35 N6 C29 C30 -156.7(5) . . . . ?
C35 N6 C29 C34 23.4(7) . . . . ?
C35 C36 C37 C38 -1.1(10) . . . . ?
C36 C35 C40 C39 -0.8(8) . . . . ?
C36 C37 C38 I4 179.2(5) . . . . ?
C36 C37 C38 C39 1.0(9) . . . . ?
C37 C38 C39 C40 -0.9(7) . . . . ?
C38 C39 C40 C35 0.7(7) . . . . ?
C40 C35 C36 C37 1.0(9) . . . . ?
